data_4003682
loop_
_publ_author_name
'Gui, Yue'
'Yao, Xin'
'Guzei, Ilia A.'
'Aristov, Michael M.'
'Yu, Junguang'
'Yu, Lian'

_publ_section_title
;
 A Mechanism for Reversible Solid-State Transitions Involving Nitro
 Torsion
;
_journal_issue 18
_journal_name_full 'Chemistry of Materials'
_journal_page_first 7754
_journal_page_last 7765
_journal_paper_doi 10.1021/acs.chemmater.0c02209
_journal_volume 32
_journal_year 2020
_chemical_formula_moiety 'C17 H18 N2 O6'
_chemical_formula_sum 'C17 H18 N2 O6'
_chemical_formula_weight 346.33
_space_group_crystal_system triclinic
_space_group_IT_number 2
_space_group_name_Hall '-P 1'
_space_group_name_H-M_alt 'P -1'
_atom_sites_solution_hydrogens mixed
_atom_sites_solution_primary dual
_audit_creation_date 2018-08-30
_audit_creation_method
;
Olex2 1.2
(compiled 2018.05.29 svn.r3508 for OlexSys, GUI svn.r5506)
;
_cell_angle_alpha 75.627(10)
_cell_angle_beta 89.094(6)
_cell_angle_gamma 84.933(7)
_cell_formula_units_Z 4
_cell_length_a 11.4502(5)
_cell_length_b 12.3005(6)
_cell_length_c 12.3562(8)
_cell_measurement_reflns_used 9915
_cell_measurement_temperature 296
_cell_measurement_theta_max 73.582
_cell_measurement_theta_min 3.693
_cell_volume 1679.19(17)
_computing_cell_refinement 'SAINT+ Ver. 2018.1-0. (Bruker-AXS, 2018)'
_computing_data_collection 'APEX3 Ver. 2018.1-0. (Bruker-AXS, 2018)'
_computing_data_reduction 'SAINT+ Ver. 2018.1-0. (Bruker-AXS, 2018)'
_computing_molecular_graphics 'OLEX2 (Dolomanov et al., 2009)'
_computing_publication_material 'OLEX2 (Dolomanov et al., 2009)'
_computing_structure_refinement 'XL (Sheldrick, 2015b)'
_computing_structure_solution 'XT (Sheldrick, 2015a)'
_diffrn_ambient_temperature 296
_diffrn_detector 'charge-coupled device (CCD) area detector'
_diffrn_detector_area_resol_mean 7.9
_diffrn_detector_type 'Bruker APEX II'
_diffrn_measured_fraction_theta_full 0.975
_diffrn_measured_fraction_theta_max 0.951
_diffrn_measurement_device 'three-circle diffractometer'
_diffrn_measurement_device_type 'Bruker SMART APEX II'
_diffrn_measurement_method '0.60\% \w and 0.6\% \f scans'
_diffrn_radiation_collimation '0.5 mm double-pinhole'
_diffrn_radiation_detector 'Bruker APEX II'
_diffrn_radiation_monochromator 'equatorially mounted graphite'
_diffrn_radiation_probe x-ray
_diffrn_radiation_type CuK\a
_diffrn_radiation_wavelength 1.54178
_diffrn_reflns_av_R_equivalents 0.0240
_diffrn_reflns_av_unetI/netI 0.0160
_diffrn_reflns_Laue_measured_fraction_full 0.975
_diffrn_reflns_Laue_measured_fraction_max 0.951
_diffrn_reflns_limit_h_max 14
_diffrn_reflns_limit_h_min -13
_diffrn_reflns_limit_k_max 15
_diffrn_reflns_limit_k_min -14
_diffrn_reflns_limit_l_max 15
_diffrn_reflns_limit_l_min -15
_diffrn_reflns_number 28212
_diffrn_reflns_point_group_measured_fraction_full 0.975
_diffrn_reflns_point_group_measured_fraction_max 0.951
_diffrn_reflns_theta_full 67.000
_diffrn_reflns_theta_max 73.575
_diffrn_reflns_theta_min 3.693
_diffrn_source 'sealed X-ray tube'
_diffrn_source_type 'Siemens, K FFCU 2K 90'
_exptl_absorpt_coefficient_mu 0.884
_exptl_absorpt_correction_T_max 0.7537
_exptl_absorpt_correction_T_min 0.5825
_exptl_absorpt_correction_type multi-scan
_exptl_absorpt_process_details 'SADABS-2016/2 (Krause et al., 2015) was used for absorption correction.'
_exptl_crystal_colour yellow
_exptl_crystal_colour_primary yellow
_exptl_crystal_density_diffrn 1.370
_exptl_crystal_density_method 'not measured'
_exptl_crystal_description block
_exptl_crystal_F_000 728
_exptl_crystal_size_max 0.04
_exptl_crystal_size_mid 0.04
_exptl_crystal_size_min 0.04
_refine_diff_density_max 0.238
_refine_diff_density_min -0.186
_refine_diff_density_rms 0.036
_refine_ls_extinction_coef 0.0052(4)
_refine_ls_extinction_expression Fc^*^=kFc[1+0.001xFc^2^\l^3^/sin(2\q)]^-1/4^
_refine_ls_extinction_method 'SHELXL-2018/3 (Sheldrick 2018)'
_refine_ls_goodness_of_fit_ref 1.036
_refine_ls_hydrogen_treatment mixed
_refine_ls_matrix_type full
_refine_ls_number_parameters 485
_refine_ls_number_reflns 6444
_refine_ls_number_restraints 43
_refine_ls_restrained_S_all 1.037
_refine_ls_R_factor_all 0.0474
_refine_ls_R_factor_gt 0.0438
_refine_ls_shift/su_max 0.001
_refine_ls_shift/su_mean 0.000
_refine_ls_structure_factor_coef Fsqd
_refine_ls_weighting_details 'w=1/[\s^2^(Fo^2^)+(0.0623P)^2^+0.5137P] where P=(Fo^2^+2Fc^2^)/3'
_refine_ls_weighting_scheme calc
_refine_ls_wR_factor_gt 0.1181
_refine_ls_wR_factor_ref 0.1216
_reflns_Friedel_coverage 0.000
_reflns_number_gt 5806
_reflns_number_total 6444
_reflns_threshold_expression 'I > 2\s(I)'
_cod_data_source_file gammaprime296K.cif
_cod_data_source_block yu77
_cod_depositor_comments 'Adding full bibliography for 4003674--4003684.cif.'
_cod_original_cell_volume 1679.22(17)
_cod_database_code 4003682
_shelx_shelxl_version_number 2018/3
_shelx_space_group_comment
;
The symmetry employed for this shelxl refinement is uniquely defined
by the following loop, which should always be used as a source of
symmetry information in preference to the above space-group names.
They are only intended as comments.
;
_shelx_estimated_absorpt_t_max 0.966
_shelx_estimated_absorpt_t_min 0.966
_olex2_refinement_description
;
1. Fixed Uiso
 At 1.2 times of:
  All C(H) groups, All C(H,H,H,H,H,H) groups, All N(H) groups
 At 1.5 times of:
  All C(H,H,H) groups
2. Restrained distances
 O3A-C8A \\sim O3B-C8A \\sim O3C-C8A
 with sigma of 0.005
3. Rigid bond restraints
 O3A, O3B, O3C, C8A
 with sigma for 1-2 distances of 0.01 and sigma for 1-3 distances of 0.01
4. Uiso/Uaniso restraints and constraints
O3A \\sim O3B \\sim O3C \\sim C8A: within 2A with sigma of 0.01 and sigma for
terminal atoms of 0.015
5. Others
 1*[Sof(O3A)]+1*[Sof(O3B)]+1*[Sof(O3C)]=1 with esd of 0
 Fixed Sof: H2A(0.5) H2B(0.5) H2C(0.5) H2D(0.5) H2E(0.5) H2F(0.5) H2AA(0.5)
 H2AB(0.5) H2AC(0.5) H2AD(0.5) H2AE(0.5) H2AF(0.5) H11A(0.5) H11B(0.5)
 H11C(0.5) H11D(0.5) H11E(0.5) H11F(0.5)
6.a Ternary CH refined with riding coordinates:
 C6(H6), C6A(H6A)
6.b Aromatic/amide H refined with riding coordinates:
 C13(H13), C14(H14), C15(H15), C16(H16), C13A(H13A), C14A(H14A), C15A(H15A),
 C16A(H16A)
6.c Disordered Me refined with riding coordinates:
 C2A(H2AA,H2AB,H2AC,H2AD,H2AE,H2AF), C11A(H11A,H11B,H11C,H11D,H11E,H11F)
6.d Disordered Me refined as rotating group:
 C2(H2A,H2B,H2C,H2D,H2E,H2F)
6.e Idealised Me refined as rotating group:
 C5(H5A,H5B,H5C), C9(H9A,H9B,H9C), C11(H11G,H11H,H11I), C5A(H5AA,H5AB,H5AC),
 C9A(H9AA,H9AB,H9AC)
;
_olex2_submission_special_instructions 'No special instructions were received'

loop_
_space_group_symop_operation_xyz
'x, y, z'
'-x, -y, -z'

loop_
_atom_site_label
_atom_site_type_symbol
_atom_site_fract_x
_atom_site_fract_y
_atom_site_fract_z
_atom_site_U_iso_or_equiv
_atom_site_adp_type
_atom_site_occupancy
_atom_site_site_symmetry_order
_atom_site_calc_flag
_atom_site_refinement_flags_posn
_atom_site_refinement_flags_adp
_atom_site_refinement_flags_occupancy
_atom_site_disorder_assembly
_atom_site_disorder_group
O1 O -0.04142(12) 0.69698(17) 0.98477(16) 0.0947(6) Uani 1 1 d . . . . .
O2 O 0.07375(10) 0.78814(13) 1.06593(12) 0.0660(4) Uani 1 1 d . . . . .
O3 O 0.49673(9) 0.74981(11) 1.05167(11) 0.0556(3) Uani 1 1 d . . . . .
O4 O 0.58996(9) 0.64911(11) 0.94518(11) 0.0586(3) Uani 1 1 d . . . . .
O5 O 0.28097(13) 0.85938(13) 1.15273(10) 0.0664(4) Uani 1 1 d . . . . .
O6 O 0.39495(16) 0.99077(15) 1.11848(14) 0.0904(5) Uani 1 1 d . . . . .
N1 N 0.26588(12) 0.60941(12) 0.81403(11) 0.0452(3) Uani 1 1 d . . . . .
H1 H 0.2623(17) 0.5707(16) 0.7635(16) 0.054 Uiso 1 1 d R . . . .
N2 N 0.33110(12) 0.93020(12) 1.08690(12) 0.0486(3) Uani 1 1 d . . . . .
C1 C 0.16290(13) 0.63373(13) 0.86538(12) 0.0412(3) Uani 1 1 d . . . . .
C2 C 0.05904(17) 0.58760(17) 0.82520(17) 0.0620(5) Uani 1 1 d . . . . .
H2A H 0.074572 0.576441 0.751960 0.074 Uiso 0.5 1 calc GR . P . .
H2B H -0.008883 0.639939 0.822304 0.074 Uiso 0.5 1 calc GR . P . .
H2C H 0.045102 0.516962 0.875663 0.074 Uiso 0.5 1 calc GR . P . .
H2D H -0.000711 0.579120 0.881325 0.074 Uiso 0.5 1 calc GR . P . .
H2E H 0.082743 0.515622 0.810981 0.074 Uiso 0.5 1 calc GR . P . .
H2F H 0.028759 0.638600 0.757622 0.074 Uiso 0.5 1 calc GR . P . .
C3 C 0.16335(11) 0.69409(12) 0.94288(11) 0.0361(3) Uani 1 1 d . . . . .
C4 C 0.05457(13) 0.72386(14) 0.99736(14) 0.0471(4) Uani 1 1 d . . . . .
C5 C -0.0257(2) 0.8259(3) 1.1243(2) 0.0945(8) Uani 1 1 d . . . . .
H5A H -0.073713 0.883176 1.072969 0.142 Uiso 1 1 calc GR . . . .
H5B H 0.001177 0.856067 1.183043 0.142 Uiso 1 1 calc GR . . . .
H5C H -0.070781 0.763470 1.155595 0.142 Uiso 1 1 calc GR . . . .
C6 C 0.27458(11) 0.74116(11) 0.97077(11) 0.0309(3) Uani 1 1 d . . . . .
H6 H 0.280522 0.728547 1.052050 0.037 Uiso 1 1 calc R . . . .
C7 C 0.38316(11) 0.68250(11) 0.92913(11) 0.0317(3) Uani 1 1 d . . . . .
C8 C 0.49293(11) 0.69808(11) 0.98085(12) 0.0350(3) Uani 1 1 d . . . . .
C9 C 0.69931(14) 0.66533(17) 0.99170(18) 0.0619(5) Uani 1 1 d . . . . .
H9A H 0.720156 0.740237 0.958663 0.093 Uiso 1 1 calc GR . . . .
H9B H 0.759365 0.611615 0.976539 0.093 Uiso 1 1 calc GR . . . .
H9C H 0.691523 0.654985 1.071001 0.093 Uiso 1 1 calc GR . . . .
C10 C 0.37548(12) 0.62495(12) 0.84964(12) 0.0374(3) Uani 1 1 d . . . . .
C11 C 0.47281(16) 0.57283(16) 0.79124(16) 0.0555(4) Uani 1 1 d . . . . .
H11G H 0.511160 0.508548 0.842823 0.083 Uiso 1 1 calc GR . . . .
H11H H 0.528427 0.627019 0.763593 0.083 Uiso 1 1 calc GR . . . .
H11I H 0.441107 0.549584 0.729954 0.083 Uiso 1 1 calc GR . . . .
C12 C 0.27212(10) 0.86827(11) 0.91722(11) 0.0318(3) Uani 1 1 d . . . . .
C13 C 0.23930(13) 0.90568(12) 0.80507(12) 0.0397(3) Uani 1 1 d . . . . .
H13 H 0.212232 0.854338 0.769490 0.048 Uiso 1 1 calc R . . . .
C14 C 0.24523(15) 1.01593(14) 0.74436(14) 0.0487(4) Uani 1 1 d . . . . .
H14 H 0.219454 1.038113 0.670510 0.058 Uiso 1 1 calc R . . . .
C15 C 0.28917(15) 1.09226(14) 0.79334(16) 0.0527(4) Uani 1 1 d . . . . .
H15 H 0.296706 1.165524 0.751931 0.063 Uiso 1 1 calc R . . . .
C16 C 0.32216(14) 1.05996(13) 0.90428(16) 0.0511(4) Uani 1 1 d . . . . .
H16 H 0.352733 1.111192 0.937843 0.061 Uiso 1 1 calc R . . . .
C17 C 0.30957(12) 0.95031(12) 0.96602(12) 0.0381(3) Uani 1 1 d . . . . .
O1A O 0.55405(11) 0.19629(17) 0.49507(15) 0.0903(6) Uani 1 1 d . . . . .
O2A O 0.41335(10) 0.27853(11) 0.57938(10) 0.0543(3) Uani 1 1 d . . . . .
O3A O 0.0008(7) 0.2373(7) 0.5425(6) 0.060(2) Uani 0.364(3) 1 d D U P A 1
O3B O -0.0088(8) 0.2790(4) 0.4955(6) 0.0673(18) Uani 0.354(3) 1 d D U P A 2
O3C O 0.0115(10) 0.1882(7) 0.5657(4) 0.0585(19) Uani 0.281(3) 1 d D U P A 3
O4A O -0.06424(10) 0.14987(13) 0.42178(12) 0.0659(4) Uani 1 1 d . . . . .
O5A O 0.15986(16) 0.35727(13) 0.64343(11) 0.0757(4) Uani 1 1 d . . . . .
O6A O 0.26063(18) 0.49867(15) 0.62208(13) 0.0907(5) Uani 1 1 d . . . . .
N1A N 0.28374(11) 0.10391(12) 0.31234(11) 0.0449(3) Uani 1 1 d . . . . .
H1A H 0.3018(17) 0.0654(16) 0.2666(16) 0.054 Uiso 1 1 d R . . . .
N2A N 0.20699(15) 0.43345(13) 0.58468(12) 0.0558(4) Uani 1 1 d . . . . .
C1A C 0.37575(12) 0.13183(12) 0.36766(12) 0.0385(3) Uani 1 1 d . . . . .
C2A C 0.49356(14) 0.08874(16) 0.33240(16) 0.0540(4) Uani 1 1 d . . . . .
H2AA H 0.483182 0.048512 0.276360 0.065 Uiso 0.5 1 calc R . P . .
H2AB H 0.539193 0.151066 0.302433 0.065 Uiso 0.5 1 calc R . P . .
H2AC H 0.533517 0.039134 0.395895 0.065 Uiso 0.5 1 calc R . P . .
H2AD H 0.554079 0.110629 0.373432 0.065 Uiso 0.5 1 calc R . P . .
H2AE H 0.498069 0.008075 0.347359 0.065 Uiso 0.5 1 calc R . P . .
H2AF H 0.503744 0.120008 0.253897 0.065 Uiso 0.5 1 calc R . P . .
C3A C 0.35402(11) 0.19210(12) 0.44446(11) 0.0342(3) Uani 1 1 d . . . . .
C4A C 0.45147(13) 0.22042(14) 0.50554(13) 0.0437(3) Uani 1 1 d . . . . .
C5A C 0.50242(19) 0.3084(2) 0.6456(2) 0.0841(7) Uani 1 1 d . . . . .
H5AA H 0.547986 0.363158 0.598562 0.126 Uiso 1 1 calc GR . . . .
H5AB H 0.552675 0.242404 0.679383 0.126 Uiso 1 1 calc GR . . . .
H5AC H 0.465784 0.339602 0.702943 0.126 Uiso 1 1 calc GR . . . .
C6A C 0.22966(11) 0.23864(11) 0.46433(11) 0.0316(3) Uani 1 1 d . . . . .
H6A H 0.217859 0.227429 0.544949 0.038 Uiso 1 1 calc R . . . .
C7A C 0.13874(12) 0.17721(11) 0.41849(11) 0.0346(3) Uani 1 1 d . . . . .
C8A C 0.02055(13) 0.19203(14) 0.46365(14) 0.0468(4) Uani 1 1 d D U . . .
C9A C -0.18067(14) 0.16490(17) 0.46387(16) 0.0560(4) Uani 1 1 d . . . . .
H9AA H -0.216473 0.237793 0.426351 0.084 Uiso 1 1 calc GR . . . .
H9AB H -0.176865 0.159287 0.542652 0.084 Uiso 1 1 calc GR . . . .
H9AC H -0.226478 0.107671 0.450743 0.084 Uiso 1 1 calc GR . . . .
C10A C 0.16781(13) 0.11768(12) 0.34205(12) 0.0388(3) Uani 1 1 d . . . . .
C11A C 0.08813(16) 0.06251(16) 0.28043(16) 0.0556(4) Uani 1 1 d . . . . .
H11A H 0.133733 0.026227 0.231419 0.067 Uiso 0.5 1 calc R . P . .
H11B H 0.047797 0.007534 0.333117 0.067 Uiso 0.5 1 calc R . P . .
H11C H 0.031994 0.118554 0.237406 0.067 Uiso 0.5 1 calc R . P . .
H11D H 0.008616 0.075317 0.303209 0.067 Uiso 0.5 1 calc R . P . .
H11E H 0.094552 0.094010 0.201510 0.067 Uiso 0.5 1 calc R . P . .
H11F H 0.110356 -0.017010 0.297222 0.067 Uiso 0.5 1 calc R . P . .
C12A C 0.21404(11) 0.36510(11) 0.40908(11) 0.0322(3) Uani 1 1 d . . . . .
C13A C 0.21689(13) 0.39839(12) 0.29284(12) 0.0397(3) Uani 1 1 d . . . . .
H13A H 0.225509 0.343048 0.253223 0.048 Uiso 1 1 calc R . . . .
C14A C 0.20747(16) 0.50987(15) 0.23396(14) 0.0528(4) Uani 1 1 d . . . . .
H14A H 0.209754 0.528204 0.156311 0.063 Uiso 1 1 calc R . . . .
C15A C 0.1948(2) 0.59356(15) 0.28947(17) 0.0647(5) Uani 1 1 d . . . . .
H15A H 0.186667 0.668747 0.249891 0.078 Uiso 1 1 calc R . . . .
C16A C 0.19412(19) 0.56549(15) 0.40398(17) 0.0630(5) Uani 1 1 d . . . . .
H16A H 0.187087 0.621701 0.442582 0.076 Uiso 1 1 calc R . . . .
C17A C 0.20399(14) 0.45276(13) 0.46228(13) 0.0433(3) Uani 1 1 d . . . . .

loop_
_atom_site_aniso_label
_atom_site_aniso_U_11
_atom_site_aniso_U_22
_atom_site_aniso_U_33
_atom_site_aniso_U_23
_atom_site_aniso_U_13
_atom_site_aniso_U_12
O1 0.0304(7) 0.1385(15) 0.1355(15) -0.0659(12) 0.0132(8) -0.0279(8)
O2 0.0323(6) 0.0993(10) 0.0780(9) -0.0449(8) 0.0119(5) -0.0048(6)
O3 0.0353(6) 0.0735(8) 0.0707(8) -0.0433(7) -0.0115(5) 0.0011(5)
O4 0.0272(5) 0.0804(9) 0.0823(8) -0.0484(7) -0.0047(5) 0.0021(5)
O5 0.0758(9) 0.0858(10) 0.0454(6) -0.0272(6) 0.0035(6) -0.0181(8)
O6 0.1050(13) 0.1021(12) 0.0839(10) -0.0486(9) -0.0172(9) -0.0406(10)
N1 0.0447(7) 0.0522(8) 0.0464(7) -0.0246(6) -0.0056(5) -0.0097(6)
N2 0.0436(7) 0.0559(8) 0.0560(8) -0.0326(7) -0.0029(6) -0.0016(6)
C1 0.0365(7) 0.0421(8) 0.0443(8) -0.0058(6) -0.0095(6) -0.0111(6)
C2 0.0500(10) 0.0685(12) 0.0735(12) -0.0224(10) -0.0162(9) -0.0208(9)
C3 0.0279(6) 0.0387(7) 0.0398(7) -0.0044(6) -0.0034(5) -0.0079(5)
C4 0.0297(7) 0.0546(9) 0.0530(9) -0.0046(7) -0.0007(6) -0.0079(6)
C5 0.0478(11) 0.135(2) 0.1128(19) -0.0590(18) 0.0271(12) 0.0034(13)
C6 0.0254(6) 0.0362(7) 0.0320(6) -0.0092(5) -0.0011(5) -0.0047(5)
C7 0.0280(6) 0.0321(6) 0.0353(6) -0.0083(5) -0.0014(5) -0.0043(5)
C8 0.0275(6) 0.0343(7) 0.0446(7) -0.0122(6) -0.0027(5) -0.0022(5)
C9 0.0265(7) 0.0767(12) 0.0923(14) -0.0407(11) -0.0090(8) 0.0018(7)
C10 0.0366(7) 0.0372(7) 0.0402(7) -0.0123(6) -0.0004(6) -0.0057(6)
C11 0.0520(9) 0.0618(10) 0.0631(10) -0.0360(9) 0.0068(8) -0.0038(8)
C12 0.0224(6) 0.0365(7) 0.0378(7) -0.0117(6) 0.0029(5) -0.0023(5)
C13 0.0386(7) 0.0402(8) 0.0404(7) -0.0099(6) 0.0008(6) -0.0036(6)
C14 0.0480(9) 0.0450(9) 0.0466(8) -0.0016(7) 0.0047(7) 0.0022(7)
C15 0.0486(9) 0.0359(8) 0.0686(11) -0.0049(8) 0.0118(8) -0.0014(7)
C16 0.0422(8) 0.0389(8) 0.0783(12) -0.0255(8) 0.0062(8) -0.0059(6)
C17 0.0283(6) 0.0412(7) 0.0489(8) -0.0195(6) 0.0019(5) -0.0010(5)
O1A 0.0285(6) 0.1469(15) 0.1227(13) -0.0875(12) -0.0052(7) 0.0007(7)
O2A 0.0386(6) 0.0779(8) 0.0563(7) -0.0352(6) -0.0075(5) -0.0044(5)
O3A 0.037(3) 0.073(5) 0.090(4) -0.059(4) 0.014(4) -0.011(5)
O3B 0.040(2) 0.069(3) 0.108(4) -0.049(3) 0.021(4) -0.011(3)
O3C 0.044(3) 0.082(5) 0.064(3) -0.041(3) 0.012(2) -0.019(4)
O4A 0.0312(6) 0.1033(10) 0.0807(9) -0.0526(8) 0.0076(5) -0.0156(6)
O5A 0.1040(12) 0.0806(10) 0.0493(7) -0.0275(7) 0.0200(7) -0.0151(9)
O6A 0.1224(14) 0.0954(12) 0.0755(10) -0.0549(9) -0.0109(9) -0.0247(10)
N1A 0.0399(7) 0.0552(8) 0.0471(7) -0.0284(6) 0.0018(5) -0.0005(6)
N2A 0.0691(9) 0.0564(9) 0.0495(8) -0.0286(7) 0.0008(7) -0.0014(7)
C1A 0.0334(7) 0.0420(8) 0.0396(7) -0.0103(6) 0.0010(5) 0.0005(6)
C2A 0.0392(8) 0.0670(11) 0.0607(10) -0.0288(9) 0.0058(7) 0.0056(7)
C3A 0.0291(6) 0.0368(7) 0.0353(6) -0.0069(6) -0.0005(5) -0.0012(5)
C4A 0.0323(7) 0.0524(9) 0.0483(8) -0.0159(7) -0.0015(6) -0.0037(6)
C5A 0.0581(12) 0.123(2) 0.0931(16) -0.0661(15) -0.0220(11) -0.0076(12)
C6A 0.0293(6) 0.0351(7) 0.0312(6) -0.0096(5) 0.0008(5) -0.0033(5)
C7A 0.0302(6) 0.0339(7) 0.0399(7) -0.0090(6) -0.0002(5) -0.0043(5)
C8A 0.0335(7) 0.0520(9) 0.0616(10) -0.0249(8) 0.0048(7) -0.0097(6)
C9A 0.0315(8) 0.0726(12) 0.0698(11) -0.0264(9) 0.0051(7) -0.0110(7)
C10A 0.0366(7) 0.0395(7) 0.0417(7) -0.0126(6) -0.0027(6) -0.0038(6)
C11A 0.0495(9) 0.0626(10) 0.0657(11) -0.0357(9) -0.0057(8) -0.0071(8)
C12A 0.0247(6) 0.0365(7) 0.0370(7) -0.0115(5) -0.0011(5) -0.0034(5)
C13A 0.0407(7) 0.0404(8) 0.0386(7) -0.0107(6) -0.0017(6) -0.0039(6)
C14A 0.0592(10) 0.0487(9) 0.0445(8) 0.0006(7) -0.0044(7) -0.0055(8)
C15A 0.0816(13) 0.0374(9) 0.0690(12) -0.0013(8) -0.0086(10) -0.0040(9)
C16A 0.0810(13) 0.0396(9) 0.0733(12) -0.0236(9) -0.0042(10) -0.0031(8)
C17A 0.0456(8) 0.0426(8) 0.0454(8) -0.0181(7) -0.0016(6) -0.0026(6)

loop_
_atom_type_symbol
_atom_type_description
_atom_type_scat_dispersion_real
_atom_type_scat_dispersion_imag
_atom_type_scat_source
C C 0.0181 0.0091 'International Tables Vol C Tables 4.2.6.8 and 6.1.1.4'
H H 0.0000 0.0000 'International Tables Vol C Tables 4.2.6.8 and 6.1.1.4'
N N 0.0311 0.0180 'International Tables Vol C Tables 4.2.6.8 and 6.1.1.4'
O O 0.0492 0.0322 'International Tables Vol C Tables 4.2.6.8 and 6.1.1.4'

loop_
_geom_angle_atom_site_label_1
_geom_angle_atom_site_label_2
_geom_angle_atom_site_label_3
_geom_angle
_geom_angle_site_symmetry_1
_geom_angle_site_symmetry_3
_geom_angle_publ_flag
C4 O2 C5 117.50(16) . . ?
C8 O4 C9 116.73(12) . . ?
C1 N1 H1 117.2(13) . . ?
C1 N1 C10 124.05(12) . . ?
C10 N1 H1 117.7(13) . . ?
O5 N2 O6 121.46(15) . . ?
O5 N2 C17 120.21(12) . . ?
O6 N2 C17 118.20(15) . . ?
N1 C1 C2 113.26(14) . . ?
C3 C1 N1 119.60(12) . . ?
C3 C1 C2 127.14(15) . . ?
C1 C2 H2A 109.5 . . ?
C1 C2 H2B 109.5 . . ?
C1 C2 H2C 109.5 . . ?
C1 C2 H2D 109.5 . . ?
C1 C2 H2E 109.5 . . ?
C1 C2 H2F 109.5 . . ?
H2A C2 H2B 109.5 . . ?
H2A C2 H2C 109.5 . . ?
H2A C2 H2D 141.1 . . ?
H2A C2 H2E 56.3 . . ?
H2A C2 H2F 56.3 . . ?
H2B C2 H2C 109.5 . . ?
H2B C2 H2D 56.3 . . ?
H2B C2 H2E 141.1 . . ?
H2B C2 H2F 56.3 . . ?
H2C C2 H2D 56.3 . . ?
H2C C2 H2E 56.3 . . ?
H2C C2 H2F 141.1 . . ?
H2D C2 H2E 109.5 . . ?
H2D C2 H2F 109.5 . . ?
H2E C2 H2F 109.5 . . ?
C1 C3 C4 121.02(13) . . ?
C1 C3 C6 121.38(13) . . ?
C4 C3 C6 117.44(12) . . ?
O1 C4 O2 121.59(17) . . ?
O1 C4 C3 127.30(17) . . ?
O2 C4 C3 111.11(12) . . ?
O2 C5 H5A 109.5 . . ?
O2 C5 H5B 109.5 . . ?
O2 C5 H5C 109.5 . . ?
H5A C5 H5B 109.5 . . ?
H5A C5 H5C 109.5 . . ?
H5B C5 H5C 109.5 . . ?
C3 C6 H6 108.8 . . ?
C3 C6 C7 110.93(11) . . ?
C3 C6 C12 111.05(10) . . ?
C7 C6 H6 108.8 . . ?
C7 C6 C12 108.44(10) . . ?
C12 C6 H6 108.8 . . ?
C8 C7 C6 113.65(11) . . ?
C10 C7 C6 121.53(12) . . ?
C10 C7 C8 124.79(12) . . ?
O3 C8 O4 121.61(12) . . ?
O3 C8 C7 123.14(13) . . ?
O4 C8 C7 115.24(12) . . ?
O4 C9 H9A 109.5 . . ?
O4 C9 H9B 109.5 . . ?
O4 C9 H9C 109.5 . . ?
H9A C9 H9B 109.5 . . ?
H9A C9 H9C 109.5 . . ?
H9B C9 H9C 109.5 . . ?
N1 C10 C11 112.58(13) . . ?
C7 C10 N1 118.84(13) . . ?
C7 C10 C11 128.58(13) . . ?
C10 C11 H11G 109.5 . . ?
C10 C11 H11H 109.5 . . ?
C10 C11 H11I 109.5 . . ?
H11G C11 H11H 109.5 . . ?
H11G C11 H11I 109.5 . . ?
H11H C11 H11I 109.5 . . ?
C13 C12 C6 117.37(12) . . ?
C13 C12 C17 115.54(13) . . ?
C17 C12 C6 126.81(12) . . ?
C12 C13 H13 118.6 . . ?
C14 C13 C12 122.85(14) . . ?
C14 C13 H13 118.6 . . ?
C13 C14 H14 120.1 . . ?
C15 C14 C13 119.82(15) . . ?
C15 C14 H14 120.1 . . ?
C14 C15 H15 120.2 . . ?
C14 C15 C16 119.68(15) . . ?
C16 C15 H15 120.2 . . ?
C15 C16 H16 120.1 . . ?
C15 C16 C17 119.80(15) . . ?
C17 C16 H16 120.1 . . ?
C12 C17 N2 122.93(13) . . ?
C16 C17 N2 114.89(13) . . ?
C16 C17 C12 122.06(14) . . ?
C4A O2A C5A 116.16(14) . . ?
C8A O4A C9A 118.10(13) . . ?
C1A N1A H1A 116.0(14) . . ?
C1A N1A C10A 123.99(12) . . ?
C10A N1A H1A 118.9(14) . . ?
O5A N2A O6A 122.70(16) . . ?
O5A N2A C17A 120.81(14) . . ?
O6A N2A C17A 116.49(16) . . ?
N1A C1A C2A 113.11(13) . . ?
C3A C1A N1A 119.74(13) . . ?
C3A C1A C2A 127.15(14) . . ?
C1A C2A H2AA 109.5 . . ?
C1A C2A H2AB 109.5 . . ?
C1A C2A H2AC 109.5 . . ?
H2AA C2A H2AB 109.5 . . ?
H2AA C2A H2AC 109.5 . . ?
H2AB C2A H2AC 109.5 . . ?
H2AD C2A H2AE 109.5 . . ?
H2AD C2A H2AF 109.5 . . ?
H2AE C2A H2AF 109.5 . . ?
C1A C3A C4A 120.16(13) . . ?
C1A C3A C6A 121.08(12) . . ?
C4A C3A C6A 118.64(12) . . ?
O1A C4A O2A 121.15(14) . . ?
O1A C4A C3A 127.03(15) . . ?
O2A C4A C3A 111.82(12) . . ?
O2A C5A H5AA 109.5 . . ?
O2A C5A H5AB 109.5 . . ?
O2A C5A H5AC 109.5 . . ?
H5AA C5A H5AB 109.5 . . ?
H5AA C5A H5AC 109.5 . . ?
H5AB C5A H5AC 109.5 . . ?
C3A C6A H6A 108.7 . . ?
C3A C6A C7A 110.93(11) . . ?
C3A C6A C12A 109.63(10) . . ?
C7A C6A H6A 108.7 . . ?
C12A C6A H6A 108.7 . . ?
C12A C6A C7A 110.24(10) . . ?
C8A C7A C6A 113.61(12) . . ?
C10A C7A C6A 121.41(12) . . ?
C10A C7A C8A 124.97(13) . . ?
O3A C8A O4A 120.2(4) . . ?
O3A C8A C7A 122.4(4) . . ?
O3B C8A O4A 115.4(4) . . ?
O3B C8A C7A 119.1(4) . . ?
O3C C8A O4A 115.0(5) . . ?
O3C C8A C7A 117.9(6) . . ?
O4A C8A C7A 117.34(13) . . ?
O4A C9A H9AA 109.5 . . ?
O4A C9A H9AB 109.5 . . ?
O4A C9A H9AC 109.5 . . ?
H9AA C9A H9AB 109.5 . . ?
H9AA C9A H9AC 109.5 . . ?
H9AB C9A H9AC 109.5 . . ?
N1A C10A C11A 112.68(13) . . ?
C7A C10A N1A 119.08(13) . . ?
C7A C10A C11A 128.24(14) . . ?
C10A C11A H11A 109.5 . . ?
C10A C11A H11B 109.5 . . ?
C10A C11A H11C 109.5 . . ?
H11A C11A H11B 109.5 . . ?
H11A C11A H11C 109.5 . . ?
H11B C11A H11C 109.5 . . ?
H11D C11A H11E 109.5 . . ?
H11D C11A H11F 109.5 . . ?
H11E C11A H11F 109.5 . . ?
C13A C12A C6A 117.63(12) . . ?
C17A C12A C6A 127.15(12) . . ?
C17A C12A C13A 115.10(13) . . ?
C12A C13A H13A 118.6 . . ?
C14A C13A C12A 122.85(14) . . ?
C14A C13A H13A 118.6 . . ?
C13A C14A H14A 119.9 . . ?
C15A C14A C13A 120.18(16) . . ?
C15A C14A H14A 119.9 . . ?
C14A C15A H15A 120.3 . . ?
C14A C15A C16A 119.35(17) . . ?
C16A C15A H15A 120.3 . . ?
C15A C16A H16A 120.1 . . ?
C15A C16A C17A 119.84(16) . . ?
C17A C16A H16A 120.1 . . ?
C12A C17A N2A 122.61(14) . . ?
C16A C17A N2A 114.73(14) . . ?
C16A C17A C12A 122.64(15) . . ?

loop_
_geom_bond_atom_site_label_1
_geom_bond_atom_site_label_2
_geom_bond_distance
_geom_bond_site_symmetry_2
_geom_bond_publ_flag
O1 C4 1.199(2) . ?
O2 C4 1.327(2) . ?
O2 C5 1.442(2) . ?
O3 C8 1.2062(17) . ?
O4 C8 1.3378(17) . ?
O4 C9 1.4359(19) . ?
O5 N2 1.2132(19) . ?
O6 N2 1.2213(19) . ?
N1 H1 0.88(2) . ?
N1 C1 1.375(2) . ?
N1 C10 1.3808(19) . ?
N2 C17 1.473(2) . ?
C1 C2 1.504(2) . ?
C1 C3 1.350(2) . ?
C2 H2A 0.9600 . ?
C2 H2B 0.9600 . ?
C2 H2C 0.9600 . ?
C2 H2D 0.9600 . ?
C2 H2E 0.9600 . ?
C2 H2F 0.9600 . ?
C3 C4 1.468(2) . ?
C3 C6 1.5230(17) . ?
C5 H5A 0.9600 . ?
C5 H5B 0.9600 . ?
C5 H5C 0.9600 . ?
C6 H6 0.9800 . ?
C6 C7 1.5286(18) . ?
C6 C12 1.5371(18) . ?
C7 C8 1.4675(18) . ?
C7 C10 1.3537(19) . ?
C9 H9A 0.9600 . ?
C9 H9B 0.9600 . ?
C9 H9C 0.9600 . ?
C10 C11 1.500(2) . ?
C11 H11G 0.9600 . ?
C11 H11H 0.9600 . ?
C11 H11I 0.9600 . ?
C12 C13 1.3937(19) . ?
C12 C17 1.3973(19) . ?
C13 H13 0.9300 . ?
C13 C14 1.384(2) . ?
C14 H14 0.9300 . ?
C14 C15 1.370(3) . ?
C15 H15 0.9300 . ?
C15 C16 1.378(3) . ?
C16 H16 0.9300 . ?
C16 C17 1.394(2) . ?
O1A C4A 1.199(2) . ?
O2A C4A 1.3378(19) . ?
O2A C5A 1.445(2) . ?
O3A C8A 1.245(4) . ?
O3B C8A 1.246(4) . ?
O3C C8A 1.253(4) . ?
O4A C8A 1.3104(19) . ?
O4A C9A 1.4368(19) . ?
O5A N2A 1.198(2) . ?
O6A N2A 1.231(2) . ?
N1A H1A 0.84(2) . ?
N1A C1A 1.3779(19) . ?
N1A C10A 1.3788(19) . ?
N2A C17A 1.472(2) . ?
C1A C2A 1.503(2) . ?
C1A C3A 1.350(2) . ?
C2A H2AA 0.9600 . ?
C2A H2AB 0.9600 . ?
C2A H2AC 0.9600 . ?
C2A H2AD 0.9600 . ?
C2A H2AE 0.9600 . ?
C2A H2AF 0.9600 . ?
C3A C4A 1.4703(19) . ?
C3A C6A 1.5265(18) . ?
C5A H5AA 0.9600 . ?
C5A H5AB 0.9600 . ?
C5A H5AC 0.9600 . ?
C6A H6A 0.9800 . ?
C6A C7A 1.5315(17) . ?
C6A C12A 1.5314(19) . ?
C7A C8A 1.469(2) . ?
C7A C10A 1.353(2) . ?
C9A H9AA 0.9600 . ?
C9A H9AB 0.9600 . ?
C9A H9AC 0.9600 . ?
C10A C11A 1.503(2) . ?
C11A H11A 0.9600 . ?
C11A H11B 0.9600 . ?
C11A H11C 0.9600 . ?
C11A H11D 0.9600 . ?
C11A H11E 0.9600 . ?
C11A H11F 0.9600 . ?
C12A C13A 1.3930(19) . ?
C12A C17A 1.3912(19) . ?
C13A H13A 0.9300 . ?
C13A C14A 1.379(2) . ?
C14A H14A 0.9300 . ?
C14A C15A 1.368(3) . ?
C15A H15A 0.9300 . ?
C15A C16A 1.371(3) . ?
C16A H16A 0.9300 . ?
C16A C17A 1.390(2) . ?

loop_
_geom_hbond_atom_site_label_D
_geom_hbond_atom_site_label_H
_geom_hbond_atom_site_label_A
_geom_hbond_distance_DH
_geom_hbond_distance_HA
_geom_hbond_distance_DA
_geom_hbond_angle_DHA
_geom_hbond_site_symmetry_A
_geom_hbond_publ_flag
N1 H1 O6A 0.88(2) 2.15(2) 3.0180(19) 171.3(17) . yes
N1A H1A O6 0.84(2) 2.43(2) 3.247(2) 164.0(18) 1_544 yes

loop_
_geom_torsion_atom_site_label_1
_geom_torsion_atom_site_label_2
_geom_torsion_atom_site_label_3
_geom_torsion_atom_site_label_4
_geom_torsion
_geom_torsion_site_symmetry_1
_geom_torsion_site_symmetry_2
_geom_torsion_site_symmetry_3
_geom_torsion_site_symmetry_4
_geom_torsion_publ_flag
O5 N2 C17 C12 -25.6(2) . . . . ?
O5 N2 C17 C16 150.51(15) . . . . ?
O6 N2 C17 C12 158.51(16) . . . . ?
O6 N2 C17 C16 -25.4(2) . . . . ?
N1 C1 C3 C4 178.52(14) . . . . ?
N1 C1 C3 C6 3.1(2) . . . . ?
C1 N1 C10 C7 -10.2(2) . . . . ?
C1 N1 C10 C11 169.85(15) . . . . ?
C1 C3 C4 O1 3.0(3) . . . . ?
C1 C3 C4 O2 -176.63(14) . . . . ?
C1 C3 C6 C7 -17.13(18) . . . . ?
C1 C3 C6 C12 103.54(15) . . . . ?
C2 C1 C3 C4 -1.1(2) . . . . ?
C2 C1 C3 C6 -176.52(15) . . . . ?
C3 C6 C7 C8 -162.69(11) . . . . ?
C3 C6 C7 C10 19.01(17) . . . . ?
C3 C6 C12 C13 -47.09(15) . . . . ?
C3 C6 C12 C17 139.17(13) . . . . ?
C4 C3 C6 C7 167.30(12) . . . . ?
C4 C3 C6 C12 -72.02(15) . . . . ?
C5 O2 C4 O1 -0.7(3) . . . . ?
C5 O2 C4 C3 178.97(18) . . . . ?
C6 C3 C4 O1 178.57(18) . . . . ?
C6 C3 C4 O2 -1.05(19) . . . . ?
C6 C7 C8 O3 1.9(2) . . . . ?
C6 C7 C8 O4 -179.13(12) . . . . ?
C6 C7 C10 N1 -6.7(2) . . . . ?
C6 C7 C10 C11 173.23(15) . . . . ?
C6 C12 C13 C14 -173.15(13) . . . . ?
C6 C12 C17 N2 -15.3(2) . . . . ?
C6 C12 C17 C16 168.89(13) . . . . ?
C7 C6 C12 C13 75.04(14) . . . . ?
C7 C6 C12 C17 -98.69(14) . . . . ?
C8 C7 C10 N1 175.16(13) . . . . ?
C8 C7 C10 C11 -4.9(2) . . . . ?
C9 O4 C8 O3 -2.7(2) . . . . ?
C9 O4 C8 C7 178.28(15) . . . . ?
C10 N1 C1 C2 -168.21(15) . . . . ?
C10 N1 C1 C3 12.1(2) . . . . ?
C10 C7 C8 O3 -179.91(14) . . . . ?
C10 C7 C8 O4 -0.9(2) . . . . ?
C12 C6 C7 C8 75.10(14) . . . . ?
C12 C6 C7 C10 -103.20(14) . . . . ?
C12 C13 C14 C15 2.6(2) . . . . ?
C13 C12 C17 N2 170.87(12) . . . . ?
C13 C12 C17 C16 -4.95(19) . . . . ?
C13 C14 C15 C16 -3.0(2) . . . . ?
C14 C15 C16 C17 -0.6(2) . . . . ?
C15 C16 C17 N2 -171.40(14) . . . . ?
C15 C16 C17 C12 4.7(2) . . . . ?
C17 C12 C13 C14 1.3(2) . . . . ?
O5A N2A C17A C12A -38.9(2) . . . . ?
O5A N2A C17A C16A 143.06(19) . . . . ?
O6A N2A C17A C12A 140.57(17) . . . . ?
O6A N2A C17A C16A -37.5(2) . . . . ?
N1A C1A C3A C4A 178.80(13) . . . . ?
N1A C1A C3A C6A -5.2(2) . . . . ?
C1A N1A C10A C7A 10.5(2) . . . . ?
C1A N1A C10A C11A -170.19(15) . . . . ?
C1A C3A C4A O1A 0.6(3) . . . . ?
C1A C3A C4A O2A -178.89(14) . . . . ?
C1A C3A C6A C7A 18.59(18) . . . . ?
C1A C3A C6A C12A -103.40(15) . . . . ?
C2A C1A C3A C4A -1.2(2) . . . . ?
C2A C1A C3A C6A 174.73(14) . . . . ?
C3A C6A C7A C8A 162.29(12) . . . . ?
C3A C6A C7A C10A -18.93(18) . . . . ?
C3A C6A C12A C13A 67.03(15) . . . . ?
C3A C6A C12A C17A -108.81(15) . . . . ?
C4A C3A C6A C7A -165.38(12) . . . . ?
C4A C3A C6A C12A 72.63(15) . . . . ?
C5A O2A C4A O1A -0.8(3) . . . . ?
C5A O2A C4A C3A 178.70(17) . . . . ?
C6A C3A C4A O1A -175.49(19) . . . . ?
C6A C3A C4A O2A 5.04(19) . . . . ?
C6A C7A C8A O3A -9.2(5) . . . . ?
C6A C7A C8A O3B 27.4(5) . . . . ?
C6A C7A C8A O3C -41.2(5) . . . . ?
C6A C7A C8A O4A 174.52(14) . . . . ?
C6A C7A C10A N1A 5.8(2) . . . . ?
C6A C7A C10A C11A -173.38(15) . . . . ?
C6A C12A C13A C14A -177.94(14) . . . . ?
C6A C12A C17A N2A -0.2(2) . . . . ?
C6A C12A C17A C16A 177.69(15) . . . . ?
C7A C6A C12A C13A -55.36(15) . . . . ?
C7A C6A C12A C17A 128.79(14) . . . . ?
C8A C7A C10A N1A -175.56(14) . . . . ?
C8A C7A C10A C11A 5.3(3) . . . . ?
C9A O4A C8A O3A 4.5(5) . . . . ?
C9A O4A C8A O3B -30.8(4) . . . . ?
C9A O4A C8A O3C 35.6(5) . . . . ?
C9A O4A C8A C7A -179.17(15) . . . . ?
C10A N1A C1A C2A 169.19(15) . . . . ?
C10A N1A C1A C3A -10.8(2) . . . . ?
C10A C7A C8A O3A 172.1(5) . . . . ?
C10A C7A C8A O3B -151.3(4) . . . . ?
C10A C7A C8A O3C 140.0(5) . . . . ?
C10A C7A C8A O4A -4.2(2) . . . . ?
C12A C6A C7A C8A -76.09(15) . . . . ?
C12A C6A C7A C10A 102.69(15) . . . . ?
C12A C13A C14A C15A 0.0(3) . . . . ?
C13A C12A C17A N2A -176.12(14) . . . . ?
C13A C12A C17A C16A 1.8(2) . . . . ?
C13A C14A C15A C16A 1.4(3) . . . . ?
C14A C15A C16A C17A -1.3(3) . . . . ?
C15A C16A C17A N2A 177.64(18) . . . . ?
C15A C16A C17A C12A -0.4(3) . . . . ?
C17A C12A C13A C14A -1.6(2) . . . . ?
